data_2221107
loop_
_publ_author_name
'Sert\,celik, Mustafa'
'Tercan, Bar\?i\,s'
'\,Sahin, Ertan'
'Necefo\(glu, Hacali'
'H\"okelek, Tuncer'

_publ_section_title
Diaquabis(<i>N</i>,<i>N</i>-diethylnicotinamide-\k<i>N</i>^1^)bis(4-formylbenzoato-\k<i>O</i>^1^)manganese(II)
_journal_coeditor_code HY2182
_journal_issue 3
_journal_name_full 'Acta Crystallographica Section E'
_journal_page_first m324
_journal_page_last m325
_journal_paper_doi 10.1107/S1600536809006047
_journal_volume 65
_journal_year 2009
_chemical_formula_iupac '[Mn (C8 H5 O3)2 (C10 H14 N2 O)2 (H2 O)2]'
_chemical_formula_moiety 'C36 H42 Mn N4 O10'
_chemical_formula_sum 'C36 H42 Mn N4 O10'
_chemical_formula_weight 745.68
_chemical_name_systematic
;
Diaquabis(<i>N</i>,<i>N</i>-diethylnicotinamide-\k<i>N</i>^1^)bis(4-
formylbenzoato-\k<i>O</i>^1^)manganese(II)
;
_space_group_IT_number 2
_symmetry_cell_setting triclinic
_symmetry_space_group_name_Hall '-P 1'
_symmetry_space_group_name_H-M 'P -1'
_atom_sites_solution_hydrogens geom
_atom_sites_solution_primary direct
_atom_sites_solution_secondary difmap
_audit_creation_method SHELXL-97
_cell_angle_alpha 86.381(8)
_cell_angle_beta 78.272(7)
_cell_angle_gamma 68.618(6)
_cell_formula_units_Z 1
_cell_length_a 7.3266(2)
_cell_length_b 8.6618(2)
_cell_length_c 16.0687(3)
_cell_measurement_reflns_used 2942
_cell_measurement_temperature 294(2)
_cell_measurement_theta_max 26.40
_cell_measurement_theta_min 2.53
_cell_volume 929.67(6)
_computing_cell_refinement 'PROCESS-AUTO (Rigaku, 1998)'
_computing_data_collection 'PROCESS-AUTO (Rigaku, 1998)'
_computing_data_reduction 'PROCESS-AUTO (Rigaku, 1998)'
_computing_molecular_graphics 'ORTEP-3 (Farrugia, 1997)'
_computing_publication_material 'WinGX (Farrugia, 1999)'
_computing_structure_refinement 'SHELXL97 (Sheldrick, 2008)'
_computing_structure_solution 'SHELXS97 (Sheldrick, 2008)'
_diffrn_ambient_temperature 294(2)
_diffrn_measured_fraction_theta_full 0.995
_diffrn_measured_fraction_theta_max 0.995
_diffrn_measurement_device_type 'Rigaku R-AXIS RAPID-S'
_diffrn_measurement_method \w
_diffrn_radiation_monochromator graphite
_diffrn_radiation_source 'fine-focus sealed tube'
_diffrn_radiation_type MoK\a
_diffrn_radiation_wavelength 0.71073
_diffrn_reflns_av_R_equivalents 0.0707
_diffrn_reflns_av_sigmaI/netI 0.0438
_diffrn_reflns_limit_h_max 9
_diffrn_reflns_limit_h_min -9
_diffrn_reflns_limit_k_max 10
_diffrn_reflns_limit_k_min -10
_diffrn_reflns_limit_l_max 20
_diffrn_reflns_limit_l_min -20
_diffrn_reflns_number 18356
_diffrn_reflns_theta_full 26.41
_diffrn_reflns_theta_max 26.41
_diffrn_reflns_theta_min 2.53
_exptl_absorpt_coefficient_mu 0.416
_exptl_absorpt_correction_T_max 0.935
_exptl_absorpt_correction_T_min 0.904
_exptl_absorpt_correction_type multi-scan
_exptl_absorpt_process_details '(ABSCOR; Higashi, 1995)'
_exptl_crystal_colour colourless
_exptl_crystal_density_diffrn 1.332
_exptl_crystal_density_method 'not measured'
_exptl_crystal_description block
_exptl_crystal_F_000 391
_exptl_crystal_size_max 0.35
_exptl_crystal_size_mid 0.20
_exptl_crystal_size_min 0.15
_refine_diff_density_max 0.769
_refine_diff_density_min -0.320
_refine_ls_extinction_method none
_refine_ls_goodness_of_fit_ref 1.024
_refine_ls_hydrogen_treatment mixed
_refine_ls_matrix_type full
_refine_ls_number_parameters 246
_refine_ls_number_reflns 3799
_refine_ls_number_restraints 3
_refine_ls_restrained_S_all 1.024
_refine_ls_R_factor_all 0.0656
_refine_ls_R_factor_gt 0.0576
_refine_ls_shift/su_max 0.000
_refine_ls_shift/su_mean 0.000
_refine_ls_structure_factor_coef Fsqd
_refine_ls_weighting_details 'calc w=1/[\s^2^(Fo^2^)+(0.0681P)^2^+0.7177P] where P=(Fo^2^+2Fc^2^)/3'
_refine_ls_weighting_scheme calc
_refine_ls_wR_factor_gt 0.1508
_refine_ls_wR_factor_ref 0.1572
_reflns_number_gt 3317
_reflns_number_total 3799
_reflns_threshold_expression I>2\s(I)
_cod_data_source_file hy2182.cif
_cod_data_source_block I
_cod_depositor_comments
;
The following automatic conversions were performed:
'_symmetry_cell_setting' value 'Triclinic' changed to 'triclinic'
according to '/home/saulius/struct/CIF-dictionaries/cif_core.dic'
dictionary named 'cif_core.dic' version 2.4.1 from 2010-06-29.

Automatic conversion script
Id: cif_fix_enum 1527 2010-12-29 10:47:43Z saulius 

The following automatic conversions were performed:

'_symmetry_cell_setting' value 'Triclinic' changed to 'triclinic'
according to /home/saulius/struct/CIF-dictionaries/cif_core.dic
dictionary named 'cif_core.dic' version 2.4.1 from 2010-06-29.

Automatic conversion script
Id: cif_fix_values 1715 2011-07-08 13:25:40Z adriana 
;
_cod_database_code 2221107
_cod_database_fobs_code 2221107

loop_
_symmetry_equiv_pos_as_xyz
'x, y, z'
'-x, -y, -z'

loop_
_atom_site_type_symbol
_atom_site_label
_atom_site_fract_x
_atom_site_fract_y
_atom_site_fract_z
_atom_site_U_iso_or_equiv
_atom_site_adp_type
_atom_site_calc_flag
_atom_site_refinement_flags
_atom_site_occupancy
_atom_site_disorder_assembly
_atom_site_disorder_group
Mn Mn1 0.5000 0.5000 0.5000 0.04035(19) Uani d S 1 . .
O O1 0.5226(3) 0.6203(2) 0.60914(12) 0.0488(5) Uani d . 1 . .
O O2 0.2455(3) 0.6315(3) 0.70146(14) 0.0583(5) Uani d . 1 . .
O O3 0.9452(5) 0.6893(5) 0.95632(19) 0.1013(11) Uani d . 1 . .
O O4 -0.2292(3) 0.8295(3) 0.37375(14) 0.0615(6) Uani d . 1 . .
O O5 0.2143(3) 0.4822(3) 0.56750(14) 0.0548(5) Uani d D 1 . .
H H51 0.209(7) 0.378(3) 0.579(3) 0.089(13) Uiso d D 1 . .
H H52 0.202(7) 0.529(5) 0.6197(17) 0.095(14) Uiso d D 1 . .
N N1 0.3151(3) 0.7460(3) 0.44777(14) 0.0440(5) Uani d . 1 . .
N N2 -0.1135(5) 0.9208(4) 0.24863(17) 0.0644(7) Uani d . 1 . .
C C1 0.4205(4) 0.6295(3) 0.68336(17) 0.0439(6) Uani d . 1 . .
C C2 0.5205(4) 0.6365(3) 0.75573(17) 0.0428(6) Uani d . 1 . .
C C3 0.7119(4) 0.6417(4) 0.74021(17) 0.0473(6) Uani d . 1 . .
H H3 0.7806 0.6384 0.6845 0.057 Uiso calc R 1 . .
C C4 0.8014(5) 0.6518(4) 0.80646(19) 0.0532(7) Uani d . 1 . .
H H4 0.9292 0.6560 0.7954 0.064 Uiso calc R 1 . .
C C5 0.6993(5) 0.6556(4) 0.88983(19) 0.0551(7) Uani d . 1 . .
C C6 0.5098(5) 0.6475(4) 0.90521(19) 0.0579(8) Uani d . 1 . .
H H6 0.4424 0.6482 0.9609 0.069 Uiso calc R 1 . .
C C7 0.4202(4) 0.6384(4) 0.83915(18) 0.0519(7) Uani d . 1 . .
H H7 0.2927 0.6336 0.8503 0.062 Uiso calc R 1 . .
C C8 0.7904(7) 0.6678(6) 0.9615(2) 0.0760(11) Uani d D 1 . .
H H8 0.712(5) 0.658(4) 1.0166(14) 0.062(10) Uiso d D 1 . .
C C9 0.3345(4) 0.8906(3) 0.45861(18) 0.0470(6) Uani d . 1 . .
H H9 0.4275 0.8922 0.4899 0.056 Uiso calc R 1 . .
C C10 0.2234(5) 1.0371(4) 0.4256(2) 0.0525(7) Uani d . 1 . .
H H10 0.2408 1.1354 0.4348 0.063 Uiso calc R 1 . .
C C11 0.0859(4) 1.0359(3) 0.37870(19) 0.0498(7) Uani d . 1 . .
H H11 0.0102 1.1330 0.3550 0.060 Uiso calc R 1 . .
C C12 0.0623(4) 0.8875(3) 0.36748(17) 0.0430(6) Uani d . 1 . .
C C13 0.1776(4) 0.7474(3) 0.40382(17) 0.0446(6) Uani d . 1 . .
H H13 0.1590 0.6484 0.3976 0.054 Uiso calc R 1 . .
C C14 -0.1018(4) 0.8756(4) 0.32858(19) 0.0495(7) Uani d . 1 . .
C C15 0.0357(6) 0.9707(5) 0.1895(2) 0.0743(10) Uani d . 1 . .
H H15A -0.0323 1.0752 0.1641 0.089 Uiso calc R 1 . .
H H15B 0.1251 0.9892 0.2214 0.089 Uiso calc R 1 . .
C C16 0.1546(9) 0.8495(9) 0.1215(4) 0.141(3) Uani d . 1 . .
H H16A 0.2588 0.8837 0.0896 0.212 Uiso calc R 1 . .
H H16B 0.0702 0.8423 0.0845 0.212 Uiso calc R 1 . .
H H16C 0.2126 0.7429 0.1459 0.212 Uiso calc R 1 . .
C C17 -0.2907(7) 0.9202(5) 0.2173(3) 0.0779(11) Uani d . 1 . .
H H17A -0.4094 0.9678 0.2607 0.093 Uiso calc R 1 . .
H H17B -0.3065 0.9890 0.1673 0.093 Uiso calc R 1 . .
C C18 -0.2717(9) 0.7511(6) 0.1959(3) 0.1023(16) Uani d . 1 . .
H H18A -0.3799 0.7568 0.1692 0.153 Uiso calc R 1 . .
H H18B -0.2757 0.6873 0.2468 0.153 Uiso calc R 1 . .
H H18C -0.1470 0.6992 0.1576 0.153 Uiso calc R 1 . .

loop_
_atom_site_aniso_label
_atom_site_aniso_U_11
_atom_site_aniso_U_22
_atom_site_aniso_U_33
_atom_site_aniso_U_12
_atom_site_aniso_U_13
_atom_site_aniso_U_23
Mn1 0.0401(3) 0.0417(3) 0.0406(3) -0.0139(2) -0.0145(2) 0.0073(2)
O1 0.0549(12) 0.0520(11) 0.0436(10) -0.0219(9) -0.0147(9) 0.0043(8)
O2 0.0448(12) 0.0728(15) 0.0577(12) -0.0197(10) -0.0128(9) -0.0024(10)
O3 0.101(2) 0.160(3) 0.0737(18) -0.074(2) -0.0370(16) 0.0082(18)
O4 0.0537(13) 0.0754(15) 0.0651(13) -0.0343(11) -0.0159(10) 0.0127(11)
O5 0.0515(12) 0.0615(14) 0.0575(13) -0.0275(10) -0.0119(10) 0.0061(10)
N1 0.0426(12) 0.0416(12) 0.0481(12) -0.0131(10) -0.0153(10) 0.0056(9)
N2 0.0708(18) 0.0782(19) 0.0571(15) -0.0356(15) -0.0286(13) 0.0165(13)
C1 0.0459(15) 0.0347(13) 0.0483(15) -0.0089(11) -0.0142(12) 0.0024(10)
C2 0.0464(14) 0.0369(13) 0.0441(14) -0.0123(11) -0.0119(11) 0.0024(10)
C3 0.0479(15) 0.0526(16) 0.0414(14) -0.0197(13) -0.0060(11) 0.0019(11)
C4 0.0507(16) 0.0617(18) 0.0523(16) -0.0245(14) -0.0142(13) 0.0034(13)
C5 0.0603(18) 0.0636(19) 0.0451(15) -0.0244(15) -0.0147(13) 0.0027(13)
C6 0.0629(19) 0.070(2) 0.0395(14) -0.0251(16) -0.0068(13) 0.0039(13)
C7 0.0466(16) 0.0579(17) 0.0485(15) -0.0167(13) -0.0080(12) 0.0025(13)
C8 0.083(3) 0.106(3) 0.0521(19) -0.046(2) -0.0225(18) 0.0047(19)
C9 0.0475(15) 0.0481(15) 0.0506(15) -0.0200(12) -0.0165(12) 0.0040(12)
C10 0.0562(17) 0.0428(15) 0.0634(18) -0.0216(13) -0.0175(14) 0.0072(13)
C11 0.0514(16) 0.0393(14) 0.0582(17) -0.0141(12) -0.0174(13) 0.0122(12)
C12 0.0379(13) 0.0458(15) 0.0438(14) -0.0133(11) -0.0099(10) 0.0061(11)
C13 0.0452(14) 0.0398(14) 0.0511(15) -0.0149(11) -0.0163(12) 0.0048(11)
C14 0.0471(15) 0.0512(16) 0.0522(16) -0.0172(13) -0.0178(12) 0.0099(12)
C15 0.087(3) 0.083(3) 0.058(2) -0.035(2) -0.0189(18) 0.0101(18)
C16 0.115(5) 0.184(7) 0.129(5) -0.072(5) 0.023(4) -0.060(5)
C17 0.090(3) 0.075(2) 0.082(3) -0.033(2) -0.046(2) 0.0196(19)
C18 0.138(4) 0.085(3) 0.097(3) -0.039(3) -0.054(3) 0.004(2)

loop_
_atom_type_symbol
_atom_type_description
_atom_type_scat_dispersion_real
_atom_type_scat_dispersion_imag
_atom_type_scat_source
C C 0.0033 0.0016 'International Tables Vol C Tables 4.2.6.8 and 6.1.1.4'
H H 0.0000 0.0000 'International Tables Vol C Tables 4.2.6.8 and 6.1.1.4'
N N 0.0061 0.0033 'International Tables Vol C Tables 4.2.6.8 and 6.1.1.4'
O O 0.0106 0.0060 'International Tables Vol C Tables 4.2.6.8 and 6.1.1.4'
Mn Mn 0.3368 0.7283 'International Tables Vol C Tables 4.2.6.8 and 6.1.1.4'

loop_
_geom_angle_atom_site_label_1
_geom_angle_atom_site_label_2
_geom_angle_atom_site_label_3
_geom_angle_site_symmetry_1
_geom_angle_site_symmetry_3
_geom_angle
_geom_angle_publ_flag
O1 Mn1 O1 2_666 . 180.0000(10) ?
O1 Mn1 O5 2_666 . 89.23(8) ?
O1 Mn1 O5 . . 90.77(8) ?
O1 Mn1 O5 2_666 2_666 90.77(8) ?
O1 Mn1 O5 . 2_666 89.23(8) ?
O1 Mn1 N1 2_666 2_666 92.23(8) ?
O1 Mn1 N1 . . 92.23(8) ?
O1 Mn1 N1 . 2_666 87.77(8) ?
O1 Mn1 N1 2_666 . 87.77(8) ?
O5 Mn1 O5 . 2_666 180.0000(10) ?
O5 Mn1 N1 . 2_666 92.95(8) ?
O5 Mn1 N1 2_666 2_666 87.05(8) ?
O5 Mn1 N1 . . 87.05(8) ?
O5 Mn1 N1 2_666 . 92.95(8) ?
N1 Mn1 N1 2_666 . 180.00(10) ?
Mn1 O5 H52 . . 101(3) ?
Mn1 O5 H51 . . 118(3) ?
H52 O5 H51 . . 106(4) ?
C1 O1 Mn1 . . 126.76(18) ?
C9 N1 C13 . . 117.3(2) ?
C9 N1 Mn1 . . 124.02(18) ?
C13 N1 Mn1 . . 118.65(17) ?
C14 N2 C15 . . 124.7(3) ?
C14 N2 C17 . . 117.3(3) ?
C15 N2 C17 . . 118.0(3) ?
O1 C1 C2 . . 116.8(2) ?
O2 C1 C2 . . 117.8(2) ?
O2 C1 O1 . . 125.4(3) ?
C3 C2 C1 . . 120.9(2) ?
C7 C2 C1 . . 119.8(3) ?
C7 C2 C3 . . 119.3(3) ?
C2 C3 H3 . . 119.6 ?
C4 C3 C2 . . 120.9(3) ?
C4 C3 H3 . . 119.6 ?
C3 C4 C5 . . 119.6(3) ?
C3 C4 H4 . . 120.2 ?
C5 C4 H4 . . 120.2 ?
C4 C5 C8 . . 120.7(3) ?
C6 C5 C4 . . 119.5(3) ?
C6 C5 C8 . . 119.9(3) ?
C5 C6 H6 . . 119.5 ?
C7 C6 C5 . . 120.9(3) ?
C7 C6 H6 . . 119.5 ?
C2 C7 H7 . . 120.1 ?
C6 C7 C2 . . 119.9(3) ?
C6 C7 H7 . . 120.1 ?
O3 C8 C5 . . 126.0(4) ?
O3 C8 H8 . . 121(2) ?
C5 C8 H8 . . 113(2) ?
N1 C9 C10 . . 123.1(3) ?
N1 C9 H9 . . 118.4 ?
C10 C9 H9 . . 118.4 ?
C9 C10 C11 . . 118.9(3) ?
C9 C10 H10 . . 120.6 ?
C11 C10 H10 . . 120.6 ?
C10 C11 C12 . . 118.8(3) ?
C10 C11 H11 . . 120.6 ?
C12 C11 H11 . . 120.6 ?
C11 C12 C14 . . 123.3(2) ?
C13 C12 C11 . . 118.3(3) ?
C13 C12 C14 . . 117.8(2) ?
N1 C13 C12 . . 123.5(3) ?
N1 C13 H13 . . 118.3 ?
C12 C13 H13 . . 118.3 ?
O4 C14 N2 . . 121.2(3) ?
O4 C14 C12 . . 118.1(3) ?
N2 C14 C12 . . 120.6(3) ?
N2 C15 H15A . . 108.7 ?
N2 C15 H15B . . 108.7 ?
C16 C15 N2 . . 114.1(4) ?
C16 C15 H15A . . 108.7 ?
C16 C15 H15B . . 108.7 ?
H15A C15 H15B . . 107.6 ?
C15 C16 H16A . . 109.5 ?
C15 C16 H16B . . 109.5 ?
C15 C16 H16C . . 109.5 ?
H16A C16 H16B . . 109.5 ?
H16A C16 H16C . . 109.5 ?
H16B C16 H16C . . 109.5 ?
N2 C17 H17A . . 109.2 ?
N2 C17 H17B . . 109.2 ?
C18 C17 N2 . . 111.8(4) ?
C18 C17 H17A . . 109.2 ?
C18 C17 H17B . . 109.2 ?
H17A C17 H17B . . 107.9 ?
C17 C18 H18A . . 109.5 ?
C17 C18 H18B . . 109.5 ?
C17 C18 H18C . . 109.5 ?
H18A C18 H18B . . 109.5 ?
H18A C18 H18C . . 109.5 ?
H18B C18 H18C . . 109.5 ?

loop_
_geom_bond_atom_site_label_1
_geom_bond_atom_site_label_2
_geom_bond_site_symmetry_2
_geom_bond_distance
_geom_bond_publ_flag
Mn1 O1 2_666 2.1596(18) ?
Mn1 O1 . 2.1596(18) yes
Mn1 O5 . 2.207(2) yes
Mn1 O5 2_666 2.207(2) ?
Mn1 N1 . 2.283(2) yes
Mn1 N1 2_666 2.283(2) ?
O1 C1 . 1.262(3) ?
O2 C1 . 1.249(3) ?
O3 C8 . 1.201(5) ?
O4 C14 . 1.232(4) ?
O5 H51 . 0.924(19) ?
O5 H52 . 0.926(19) ?
N1 C9 . 1.337(3) ?
N1 C13 . 1.339(3) ?
N2 C14 . 1.330(4) ?
N2 C15 . 1.468(5) ?
N2 C17 . 1.487(4) ?
C2 C1 . 1.510(4) ?
C2 C3 . 1.391(4) ?
C2 C7 . 1.389(4) ?
C3 C4 . 1.381(4) ?
C3 H3 . 0.9300 ?
C4 H4 . 0.9300 ?
C5 C4 . 1.391(4) ?
C5 C6 . 1.386(5) ?
C5 C8 . 1.470(4) ?
C6 H6 . 0.9300 ?
C7 C6 . 1.377(4) ?
C7 H7 . 0.9300 ?
C8 H8 . 0.971(18) ?
C9 C10 . 1.375(4) ?
C9 H9 . 0.9300 ?
C10 H10 . 0.9300 ?
C11 C10 . 1.379(4) ?
C11 H11 . 0.9300 ?
C12 C11 . 1.385(4) ?
C12 C13 . 1.375(4) ?
C12 C14 . 1.500(4) ?
C13 H13 . 0.9300 ?
C15 C16 . 1.465(7) ?
C15 H15A . 0.9700 ?
C15 H15B . 0.9700 ?
C16 H16A . 0.9600 ?
C16 H16B . 0.9600 ?
C16 H16C . 0.9600 ?
C17 C18 . 1.477(6) ?
C17 H17A . 0.9700 ?
C17 H17B . 0.9700 ?
C18 H18A . 0.9600 ?
C18 H18B . 0.9600 ?
C18 H18C . 0.9600 ?

loop_
_geom_hbond_atom_site_label_D
_geom_hbond_atom_site_label_H
_geom_hbond_atom_site_label_A
_geom_hbond_site_symmetry_A
_geom_hbond_distance_DH
_geom_hbond_distance_HA
_geom_hbond_distance_DA
_geom_hbond_angle_DHA
_geom_hbond_publ_flag
O5 H51 O4 2_566 0.92(3) 1.87(3) 2.775(3) 165(4) yes
O5 H52 O2 . 0.93(3) 1.77(4) 2.669(3) 162(4) yes

loop_
_geom_torsion_atom_site_label_1
_geom_torsion_atom_site_label_2
_geom_torsion_atom_site_label_3
_geom_torsion_atom_site_label_4
_geom_torsion_site_symmetry_1
_geom_torsion_site_symmetry_2
_geom_torsion_site_symmetry_3
_geom_torsion_site_symmetry_4
_geom_torsion
_geom_torsion_publ_flag
O5 Mn1 O1 C1 . . . . 13.3(2) ?
O5 Mn1 O1 C1 2_666 . . . -166.7(2) ?
N1 Mn1 O1 C1 2_666 . . . -79.6(2) ?
N1 Mn1 O1 C1 . . . . 100.4(2) ?
O1 Mn1 N1 C9 2_666 . . . -148.3(2) ?
O1 Mn1 N1 C9 . . . . 31.7(2) ?
O1 Mn1 N1 C13 2_666 . . . 32.1(2) ?
O1 Mn1 N1 C13 . . . . -147.9(2) ?
O5 Mn1 N1 C9 . . . . 122.4(2) ?
O5 Mn1 N1 C9 2_666 . . . -57.6(2) ?
O5 Mn1 N1 C13 . . . . -57.2(2) ?
O5 Mn1 N1 C13 2_666 . . . 122.8(2) ?
Mn1 O1 C1 O2 . . . . -29.8(4) ?
Mn1 O1 C1 C2 . . . . 149.49(18) ?
Mn1 N1 C9 C10 . . . . 179.1(2) ?
C13 N1 C9 C10 . . . . -1.2(4) ?
Mn1 N1 C13 C12 . . . . -178.0(2) ?
C9 N1 C13 C12 . . . . 2.3(4) ?
C15 N2 C14 O4 . . . . -177.4(3) ?
C17 N2 C14 O4 . . . . 2.5(5) ?
C15 N2 C14 C12 . . . . 5.6(5) ?
C17 N2 C14 C12 . . . . -174.4(3) ?
C14 N2 C15 C16 . . . . 108.8(5) ?
C17 N2 C15 C16 . . . . -71.1(5) ?
C14 N2 C17 C18 . . . . -78.2(5) ?
C15 N2 C17 C18 . . . . 101.7(4) ?
C3 C2 C1 O1 . . . . 3.4(4) ?
C7 C2 C1 O1 . . . . -176.9(2) ?
C3 C2 C1 O2 . . . . -177.3(3) ?
C7 C2 C1 O2 . . . . 2.5(4) ?
C1 C2 C3 C4 . . . . 178.6(3) ?
C7 C2 C3 C4 . . . . -1.2(4) ?
C1 C2 C7 C6 . . . . -178.9(3) ?
C3 C2 C7 C6 . . . . 0.8(4) ?
C2 C3 C4 C5 . . . . 0.4(5) ?
C6 C5 C4 C3 . . . . 0.7(5) ?
C8 C5 C4 C3 . . . . -179.5(3) ?
C4 C5 C6 C7 . . . . -1.1(5) ?
C8 C5 C6 C7 . . . . 179.1(4) ?
C4 C5 C8 O3 . . . . 6.7(7) ?
C6 C5 C8 O3 . . . . -173.4(4) ?
C2 C7 C6 C5 . . . . 0.3(5) ?
N1 C9 C10 C11 . . . . -0.3(5) ?
C12 C11 C10 C9 . . . . 0.9(5) ?
C13 C12 C11 C10 . . . . 0.0(4) ?
C14 C12 C11 C10 . . . . 171.0(3) ?
C11 C12 C13 N1 . . . . -1.7(4) ?
C14 C12 C13 N1 . . . . -173.2(3) ?
C11 C12 C14 O4 . . . . -114.4(3) ?
C11 C12 C14 N2 . . . . 62.7(4) ?
C13 C12 C14 O4 . . . . 56.7(4) ?
C13 C12 C14 N2 . . . . -126.3(3) ?
